data_7157996
loop_
_publ_author_name
'Kong, Xiang-Kai'
'Xiong, Zhi-Min'
'Zhi, Xiang'
'Meng, Xue-Ling'
'Zhao, Jing-Feng'
'Chen, Wen'
'Zhang, Hongbin'

_publ_section_title
;
 Lewis acid mediated cyclization: synthesis of 2 spirocyclohexylindolines.
;
_journal_issue 18
_journal_name_full 'Organic &amp; biomolecular chemistry'
_journal_page_first 4043
_journal_page_last 4047
_journal_paper_doi 10.1039/d1ob00293g
_journal_volume 19
_journal_year 2021
_chemical_absolute_configuration ad
_chemical_formula_moiety 'C16 H21 N O4'
_chemical_formula_sum 'C16 H21 N O4'
_chemical_formula_weight 291.34
_space_group_crystal_system tetragonal
_space_group_IT_number 78
_space_group_name_Hall 'P 4cw'
_space_group_name_H-M_alt 'P 43'
_atom_sites_solution_hydrogens geom
_audit_block_doi 10.5517/ccdc.csd.cc26s4gm
_audit_update_record
;
2020-12-08 deposited with the CCDC.	2021-03-29 downloaded from the CCDC.
;
_cell_angle_alpha 90
_cell_angle_beta 90
_cell_angle_gamma 90
_cell_formula_units_Z 4
_cell_length_a 16.2391(4)
_cell_length_b 16.2391(4)
_cell_length_c 5.8098(2)
_cell_measurement_reflns_used 9792
_cell_measurement_temperature 100.(2)
_cell_measurement_theta_max 72.3264
_cell_measurement_theta_min 2.7210
_cell_volume 1532.09(8)
_computing_cell_refinement 'SAINT V8.38A (Bruker AXS Inc., 2017)'
_computing_data_collection 'Bruker Instrument Service vV6.2.9'
_computing_data_reduction 'SAINT V8.38A (Bruker AXS Inc., 2017)'
_computing_molecular_graphics 'shelXle (C.B. Huebschle, rev 882)'
_computing_structure_refinement 'SHELXL-2017/1 (Sheldrick, 2017)'
_computing_structure_solution 'SHELXT 2014/5 (Sheldrick, 2014)'
_diffrn_ambient_temperature 100.(2)
_diffrn_detector_area_resol_mean 7.3910
_diffrn_measured_fraction_theta_full 0.996
_diffrn_measured_fraction_theta_max 0.996
_diffrn_measurement_device_type 'Bruker D8 QUEST PHOTON II'
_diffrn_radiation_monochromator 'Helixos MX multilayer Optic'
_diffrn_radiation_type 'Cu K\a'
_diffrn_radiation_wavelength 1.54178
_diffrn_reflns_av_R_equivalents 0.0353
_diffrn_reflns_av_unetI/netI 0.0280
_diffrn_reflns_limit_h_max 20
_diffrn_reflns_limit_h_min -20
_diffrn_reflns_limit_k_max 19
_diffrn_reflns_limit_k_min -20
_diffrn_reflns_limit_l_max 5
_diffrn_reflns_limit_l_min -7
_diffrn_reflns_number 13244
_diffrn_reflns_theta_full 72.32
_diffrn_reflns_theta_max 72.32
_diffrn_reflns_theta_min 2.72
_diffrn_source 'Ius Diamond'
_diffrn_source_type Microfocus
_exptl_absorpt_coefficient_mu 0.742
_exptl_absorpt_correction_T_max 0.94
_exptl_absorpt_correction_T_min 0.80
_exptl_absorpt_correction_type multi-scan
_exptl_absorpt_process_details
;
SADABS-2016/2 - Bruker AXS area detector scaling and absorption correction
;
_exptl_crystal_colour 'clear light colourless'
_exptl_crystal_density_diffrn 1.263
_exptl_crystal_density_method 'not measured'
_exptl_crystal_description prism
_exptl_crystal_F_000 624
_exptl_crystal_size_max 0.660
_exptl_crystal_size_mid 0.120
_exptl_crystal_size_min 0.090
_refine_diff_density_max 0.123
_refine_diff_density_min -0.182
_refine_ls_abs_structure_details
;

Flack x determined using 671 quotients [(I+)-(I-)]/[(I+)+(I-)]
(Parsons, Flack and Wagner, Acta Cryst. B69 (2013) 249-259).
;
_refine_ls_abs_structure_Flack -0.01(12)
_refine_ls_extinction_method none
_refine_ls_goodness_of_fit_ref 1.062
_refine_ls_hydrogen_treatment mixed
_refine_ls_matrix_type full
_refine_ls_number_parameters 195
_refine_ls_number_reflns 2367
_refine_ls_number_restraints 1
_refine_ls_restrained_S_all 1.062
_refine_ls_R_factor_all 0.0294
_refine_ls_R_factor_gt 0.0287
_refine_ls_shift/su_max 0.000
_refine_ls_shift/su_mean 0.000
_refine_ls_structure_factor_coef Fsqd
_refine_ls_weighting_details 'w=1/[\s^2^(Fo^2^)+(0.0403P)^2^+0.2748P] where P=(Fo^2^+2Fc^2^)/3'
_refine_ls_weighting_scheme calc
_refine_ls_wR_factor_gt 0.0725
_refine_ls_wR_factor_ref 0.0732
_reflns_number_gt 2323
_reflns_number_total 2367
_reflns_threshold_expression 'I > 2\s(I)'
_cod_data_source_file d1ob00293g2.cif
_cod_data_source_block zhb_kxk4
_cod_depositor_comments
;
The following automatic conversions were performed:

data item '_exptl_absorpt_correction_type' value 'Multi-Scan' was
changed to 'multi-scan' in accordance with the
/home/data/users/saulius/crontab/automatic-downloads/rss-feeds/RSC/lib/dictionaries/cif_core.dic
dictionary named 'cif_core.dic' version 2.4.2 last updated on
2011-04-26.

Automatic conversion script
Id: cif_fix_values 7556 2019-12-06 15:28:31Z antanas 

 Adding full bibliography for 7157995--7158001.cif.
;
_cod_original_cell_volume 1532.09(9)
_cod_database_code 7157996

loop_
_space_group_symop_operation_xyz
'x, y, z'
'-y, x, z+3/4'
'y, -x, z+1/4'
'-x, -y, z+1/2'

loop_
_atom_site_type_symbol
_atom_site_label
_atom_site_fract_x
_atom_site_fract_y
_atom_site_fract_z
_atom_site_U_iso_or_equiv
_atom_site_adp_type
_atom_site_calc_flag
_atom_site_refinement_flags_adp
_atom_site_refinement_flags_occupancy
_atom_site_refinement_flags_posn
_atom_site_occupancy
_atom_site_disorder_assembly
_atom_site_disorder_group
O O1 0.83512(7) 0.10069(7) 0.8566(2) 0.0208(3) Uani d . . . 1 . .
O O2 0.89416(8) 0.21442(8) 0.7115(3) 0.0267(3) Uani d . . . 1 . .
O O3 0.58207(8) 0.03669(8) 0.4219(3) 0.0224(3) Uani d . . . 1 . .
H H19 0.5375(16) 0.0460(5) 0.361(5) 0.034 Uiso calc U . R 1 . .
O O4 0.91851(8) 0.43782(7) -0.0187(2) 0.0217(3) Uani d . . . 1 . .
H H20 0.9580(16) 0.4263(9) -0.118(4) 0.033 Uiso calc U . R 1 . .
N N1 0.82465(9) 0.27955(9) 0.3421(3) 0.0193(3) Uani d . . . 1 . .
H H21 0.866022 0.278929 0.439924 0.023 Uiso calc U . R 1 . .
C C1 0.90161(12) 0.09809(12) 1.0203(4) 0.0252(4) Uani d . . . 1 . .
H H1 0.953827 0.090109 0.93869 0.038 Uiso calc U . R 1 . .
H H3 0.892828 0.052363 1.127564 0.038 Uiso calc U . R 1 . .
H H4 0.903448 0.150033 1.105995 0.038 Uiso calc U . R 1 . .
C C2 0.83835(10) 0.16349(10) 0.7021(3) 0.0182(4) Uani d . . . 1 . .
C C3 0.77112(10) 0.16170(10) 0.5390(3) 0.0161(3) Uani d . . . 1 . .
C C4 0.76740(10) 0.21927(10) 0.3650(3) 0.0160(4) Uani d . . . 1 . .
C C5 0.82427(10) 0.34498(10) 0.1718(3) 0.0170(4) Uani d . . . 1 . .
H H12 0.806919 0.320952 0.020942 0.02 Uiso calc U . R 1 . .
C C6 0.76530(10) 0.41467(10) 0.2316(3) 0.0175(4) Uani d . . . 1 . .
C C7 0.70717(11) 0.44042(11) 0.0717(4) 0.0225(4) Uani d . . . 1 . .
H H15 0.704241 0.414024 -0.074008 0.027 Uiso calc U . R 1 . .
C C8 0.65298(12) 0.50466(12) 0.1226(4) 0.0286(5) Uani d . . . 1 . .
H H16 0.613479 0.521653 0.011721 0.034 Uiso calc U . R 1 . .
C C9 0.65668(12) 0.54344(12) 0.3331(4) 0.0310(5) Uani d . . . 1 . .
H H2 0.619789 0.587081 0.368106 0.037 Uiso calc U . R 1 . .
C C10 0.69969(10) 0.21741(10) 0.1874(3) 0.0180(4) Uani d . . . 1 . .
H H6 0.723883 0.227596 0.033568 0.022 Uiso calc U . R 1 . .
H H5 0.660332 0.262486 0.219923 0.022 Uiso calc U . R 1 . .
C C11 0.65303(11) 0.13583(11) 0.1824(3) 0.0210(4) Uani d . . . 1 . .
H H7 0.602416 0.141772 0.088846 0.025 Uiso calc U . R 1 . .
H H8 0.687809 0.09276 0.110999 0.025 Uiso calc U . R 1 . .
C C12 0.63066(10) 0.11084(11) 0.4242(3) 0.0190(4) Uani d . . . 1 . .
H H9 0.598855 0.156111 0.49979 0.023 Uiso calc U . R 1 . .
C C13 0.70774(10) 0.09317(10) 0.5613(3) 0.0175(4) Uani d . . . 1 . .
H H10 0.732264 0.040838 0.507049 0.021 Uiso calc U . R 1 . .
H H11 0.692964 0.086283 0.725477 0.021 Uiso calc U . R 1 . .
C C14 0.76866(11) 0.45392(11) 0.4447(3) 0.0224(4) Uani d . . . 1 . .
H H13 0.807772 0.436743 0.556466 0.027 Uiso calc U . R 1 . .
C C15 0.71482(12) 0.51823(12) 0.4942(4) 0.0285(4) Uani d . . . 1 . .
H H14 0.717813 0.545127 0.639222 0.034 Uiso calc U . R 1 . .
C C16 0.91363(11) 0.37401(10) 0.1495(4) 0.0205(4) Uani d . . . 1 . .
H H18 0.933429 0.39483 0.299792 0.025 Uiso calc U . R 1 . .
H H17 0.949086 0.327277 0.103144 0.025 Uiso calc U . R 1 . .

loop_
_atom_site_aniso_label
_atom_site_aniso_U_11
_atom_site_aniso_U_22
_atom_site_aniso_U_33
_atom_site_aniso_U_12
_atom_site_aniso_U_13
_atom_site_aniso_U_23
O1 0.0218(6) 0.0202(6) 0.0203(7) -0.0013(5) -0.0062(6) 0.0036(5)
O2 0.0245(6) 0.0236(6) 0.0319(8) -0.0078(5) -0.0099(6) 0.0052(6)
O3 0.0166(6) 0.0235(6) 0.0270(7) -0.0068(5) -0.0047(6) 0.0076(6)
O4 0.0216(6) 0.0166(6) 0.0269(8) 0.0007(5) 0.0097(6) 0.0030(6)
N1 0.0182(7) 0.0169(7) 0.0226(8) -0.0025(5) -0.0044(6) 0.0046(7)
C1 0.0274(9) 0.0263(9) 0.0218(10) 0.0037(7) -0.0100(8) 0.0009(8)
C2 0.0199(8) 0.0154(7) 0.0195(10) 0.0016(6) -0.0004(8) -0.0008(7)
C3 0.0155(8) 0.0160(7) 0.0169(9) 0.0007(6) 0.0000(7) -0.0011(7)
C4 0.0154(7) 0.0140(7) 0.0185(9) 0.0014(6) 0.0024(7) -0.0018(7)
C5 0.0184(8) 0.0139(7) 0.0188(9) -0.0018(6) 0.0005(7) 0.0011(7)
C6 0.0171(8) 0.0151(8) 0.0202(9) -0.0031(6) 0.0037(7) 0.0044(7)
C7 0.0221(9) 0.0223(8) 0.0232(10) -0.0004(7) 0.0014(8) 0.0058(8)
C8 0.0238(9) 0.0267(10) 0.0353(12) 0.0048(8) 0.0036(9) 0.0115(9)
C9 0.0298(10) 0.0208(9) 0.0424(12) 0.0064(8) 0.0171(10) 0.0067(9)
C10 0.0185(8) 0.0181(8) 0.0174(9) -0.0016(6) -0.0001(7) 0.0038(7)
C11 0.0213(8) 0.0220(8) 0.0195(9) -0.0055(6) -0.0053(8) 0.0035(8)
C12 0.0179(8) 0.0186(8) 0.0205(9) -0.0022(6) 0.0014(8) 0.0000(7)
C13 0.0196(8) 0.0172(8) 0.0156(9) -0.0023(6) 0.0001(7) 0.0020(7)
C14 0.0246(9) 0.0217(8) 0.0209(10) -0.0024(7) 0.0019(8) 0.0033(8)
C15 0.0369(11) 0.0216(9) 0.0271(10) -0.0018(8) 0.0133(10) -0.0019(8)
C16 0.0177(8) 0.0180(8) 0.0258(10) -0.0004(6) 0.0019(8) 0.0027(8)

loop_
_atom_type_symbol
_atom_type_description
_atom_type_scat_dispersion_real
_atom_type_scat_dispersion_imag
_atom_type_scat_source
C C 0.0181 0.0091 'International Tables Vol C Tables 4.2.6.8 and 6.1.1.4'
H H 0.0000 0.0000 'International Tables Vol C Tables 4.2.6.8 and 6.1.1.4'
N N 0.0311 0.0180 'International Tables Vol C Tables 4.2.6.8 and 6.1.1.4'
O O 0.0492 0.0322 'International Tables Vol C Tables 4.2.6.8 and 6.1.1.4'

loop_
_geom_angle_atom_site_label_1
_geom_angle_atom_site_label_2
_geom_angle_atom_site_label_3
_geom_angle_site_symmetry_1
_geom_angle_site_symmetry_3
_geom_angle
_geom_angle_publ_flag
C2 O1 C1 . . 115.41(14) ?
C12 O3 H19 . . 109.5 ?
C16 O4 H20 . . 109.5 ?
C4 N1 C5 . . 126.30(15) ?
C4 N1 H21 . . 116.8 ?
C5 N1 H21 . . 116.8 ?
O1 C1 H1 . . 109.5 ?
O1 C1 H3 . . 109.5 ?
H1 C1 H3 . . 109.5 ?
O1 C1 H4 . . 109.5 ?
H1 C1 H4 . . 109.5 ?
H3 C1 H4 . . 109.5 ?
O2 C2 O1 . . 120.30(16) ?
O2 C2 C3 . . 126.85(17) ?
O1 C2 C3 . . 112.85(14) ?
C4 C3 C2 . . 120.01(15) ?
C4 C3 C13 . . 121.93(15) ?
C2 C3 C13 . . 118.02(15) ?
N1 C4 C3 . . 122.10(16) ?
N1 C4 C10 . . 116.54(15) ?
C3 C4 C10 . . 121.35(15) ?
N1 C5 C6 . . 113.03(14) ?
N1 C5 C16 . . 106.20(14) ?
C6 C5 C16 . . 112.74(14) ?
N1 C5 H12 . . 108.2 ?
C6 C5 H12 . . 108.2 ?
C16 C5 H12 . . 108.2 ?
C7 C6 C14 . . 118.90(17) ?
C7 C6 C5 . . 119.91(17) ?
C14 C6 C5 . . 121.19(16) ?
C6 C7 C8 . . 120.77(19) ?
C6 C7 H15 . . 119.6 ?
C8 C7 H15 . . 119.6 ?
C9 C8 C7 . . 120.15(19) ?
C9 C8 H16 . . 119.9 ?
C7 C8 H16 . . 119.9 ?
C8 C9 C15 . . 119.52(18) ?
C8 C9 H2 . . 120.2 ?
C15 C9 H2 . . 120.2 ?
C4 C10 C11 . . 113.09(15) ?
C4 C10 H6 . . 109.0 ?
C11 C10 H6 . . 109.0 ?
C4 C10 H5 . . 109.0 ?
C11 C10 H5 . . 109.0 ?
H6 C10 H5 . . 107.8 ?
C12 C11 C10 . . 109.62(16) ?
C12 C11 H7 . . 109.7 ?
C10 C11 H7 . . 109.7 ?
C12 C11 H8 . . 109.7 ?
C10 C11 H8 . . 109.7 ?
H7 C11 H8 . . 108.2 ?
O3 C12 C11 . . 110.41(15) ?
O3 C12 C13 . . 107.46(14) ?
C11 C12 C13 . . 110.05(14) ?
O3 C12 H9 . . 109.6 ?
C11 C12 H9 . . 109.6 ?
C13 C12 H9 . . 109.6 ?
C12 C13 C3 . . 112.13(14) ?
C12 C13 H10 . . 109.2 ?
C3 C13 H10 . . 109.2 ?
C12 C13 H11 . . 109.2 ?
C3 C13 H11 . . 109.2 ?
H10 C13 H11 . . 107.9 ?
C15 C14 C6 . . 120.14(18) ?
C15 C14 H13 . . 119.9 ?
C6 C14 H13 . . 119.9 ?
C9 C15 C14 . . 120.5(2) ?
C9 C15 H14 . . 119.7 ?
C14 C15 H14 . . 119.7 ?
O4 C16 C5 . . 109.53(14) ?
O4 C16 H18 . . 109.8 ?
C5 C16 H18 . . 109.8 ?
O4 C16 H17 . . 109.8 ?
C5 C16 H17 . . 109.8 ?
H18 C16 H17 . . 108.2 ?

loop_
_geom_bond_atom_site_label_1
_geom_bond_atom_site_label_2
_geom_bond_site_symmetry_2
_geom_bond_distance
_geom_bond_publ_flag
O1 C2 . 1.359(2) ?
O1 C1 . 1.440(2) ?
O2 C2 . 1.228(2) ?
O3 C12 . 1.440(2) ?
O3 H19 . 0.82(3) ?
O4 C16 . 1.427(2) ?
O4 H20 . 0.88(3) ?
N1 C4 . 1.357(2) ?
N1 C5 . 1.452(2) ?
N1 H21 . 0.88 ?
C1 H1 . 0.98 ?
C1 H3 . 0.98 ?
C1 H4 . 0.98 ?
C2 C3 . 1.446(2) ?
C3 C4 . 1.378(3) ?
C3 C13 . 1.521(2) ?
C4 C10 . 1.509(2) ?
C5 C6 . 1.523(2) ?
C5 C16 . 1.531(2) ?
C5 H12 . 1.0 ?
C6 C7 . 1.389(3) ?
C6 C14 . 1.394(3) ?
C7 C8 . 1.396(3) ?
C7 H15 . 0.95 ?
C8 C9 . 1.377(4) ?
C8 H16 . 0.95 ?
C9 C15 . 1.391(3) ?
C9 H2 . 0.95 ?
C10 C11 . 1.526(2) ?
C10 H6 . 0.99 ?
C10 H5 . 0.99 ?
C11 C12 . 1.507(3) ?
C11 H7 . 0.99 ?
C11 H8 . 0.99 ?
C12 C13 . 1.511(2) ?
C12 H9 . 1.0 ?
C13 H10 . 0.99 ?
C13 H11 . 0.99 ?
C14 C15 . 1.392(3) ?
C14 H13 . 0.95 ?
C15 H14 . 0.95 ?
C16 H18 . 0.99 ?
C16 H17 . 0.99 ?

loop_
_geom_hbond_atom_site_label_D
_geom_hbond_atom_site_label_H
_geom_hbond_atom_site_label_A
_geom_hbond_site_symmetry_A
_geom_hbond_distance_DH
_geom_hbond_distance_HA
_geom_hbond_distance_DA
_geom_hbond_angle_DHA
_geom_hbond_publ_flag
O3 H19 O4 3_565 0.82 1.88 2.6913(18) 172.6 ?
O4 H20 O3 3_664 0.88 1.77 2.6491(19) 171.9 ?
N1 H21 O2 . 0.88 1.95 2.645(2) 135.1 ?
C13 H10 O2 2_644 0.99 2.55 3.518(2) 166.4 ?

loop_
_geom_torsion_atom_site_label_1
_geom_torsion_atom_site_label_2
_geom_torsion_atom_site_label_3
_geom_torsion_atom_site_label_4
_geom_torsion_site_symmetry_1
_geom_torsion_site_symmetry_2
_geom_torsion_site_symmetry_3
_geom_torsion_site_symmetry_4
_geom_torsion
_geom_torsion_publ_flag
C1 O1 C2 O2 . . . . -1.8(2) ?
C1 O1 C2 C3 . . . . 178.59(15) ?
O2 C2 C3 C4 . . . . 3.1(3) ?
O1 C2 C3 C4 . . . . -177.31(15) ?
O2 C2 C3 C13 . . . . -179.13(17) ?
O1 C2 C3 C13 . . . . 0.5(2) ?
C5 N1 C4 C3 . . . . -177.10(16) ?
C5 N1 C4 C10 . . . . 3.9(2) ?
C2 C3 C4 N1 . . . . -1.1(3) ?
C13 C3 C4 N1 . . . . -178.76(16) ?
C2 C3 C4 C10 . . . . 177.93(15) ?
C13 C3 C4 C10 . . . . 0.2(3) ?
C4 N1 C5 C6 . . . . 78.4(2) ?
C4 N1 C5 C16 . . . . -157.46(17) ?
N1 C5 C6 C7 . . . . -127.35(17) ?
C16 C5 C6 C7 . . . . 112.20(19) ?
N1 C5 C6 C14 . . . . 53.0(2) ?
C16 C5 C6 C14 . . . . -67.4(2) ?
C14 C6 C7 C8 . . . . 0.1(3) ?
C5 C6 C7 C8 . . . . -179.49(16) ?
C6 C7 C8 C9 . . . . 0.0(3) ?
C7 C8 C9 C15 . . . . 0.1(3) ?
N1 C4 C10 C11 . . . . 163.57(16) ?
C3 C4 C10 C11 . . . . -15.5(2) ?
C4 C10 C11 C12 . . . . 47.2(2) ?
C10 C11 C12 O3 . . . . 176.36(14) ?
C10 C11 C12 C13 . . . . -65.18(19) ?
O3 C12 C13 C3 . . . . 169.46(14) ?
C11 C12 C13 C3 . . . . 49.2(2) ?
C4 C3 C13 C12 . . . . -17.2(2) ?
C2 C3 C13 C12 . . . . 165.04(16) ?
C7 C6 C14 C15 . . . . -0.5(3) ?
C5 C6 C14 C15 . . . . 179.13(16) ?
C8 C9 C15 C14 . . . . -0.5(3) ?
C6 C14 C15 C9 . . . . 0.7(3) ?
N1 C5 C16 O4 . . . . 179.05(14) ?
C6 C5 C16 O4 . . . . -56.7(2) ?
